data_2239586
loop_
_publ_author_name
'Abosadiya, Hamza M.'
'Hasbullah, Siti Aishah'
'Yamin, Bohari M.'
'Fadzil, Adibatul H.'

_publ_section_title
;
 1-(4-Bromophenyl)-3-(3-chloropropanoyl)thiourea
;
_journal_coeditor_code RK2427
_journal_issue 6
_journal_name_full 'Acta Crystallographica Section E'
_journal_page_first o685
_journal_paper_doi 10.1107/S1600536814011209
_journal_volume 70
_journal_year 2014
_chemical_formula_iupac 'C10 H10 Br Cl N2 O S'
_chemical_formula_moiety 'C10 H10 Br Cl N2 O S'
_chemical_formula_sum 'C10 H10 Br Cl N2 O S'
_chemical_formula_weight 321.62
_chemical_name_systematic
;
1-(4-Bromophenyl)-3-(3-chloropropanoyl)thiourea
;
_space_group_IT_number 2
_symmetry_cell_setting triclinic
_symmetry_space_group_name_Hall '-P 1'
_symmetry_space_group_name_H-M 'P -1'
_atom_sites_solution_hydrogens geom
_atom_sites_solution_primary direct
_atom_sites_solution_secondary difmap
_audit_creation_method SHELXL-97
_cell_angle_alpha 91.209(2)
_cell_angle_beta 96.417(2)
_cell_angle_gamma 92.731(2)
_cell_formula_units_Z 2
_cell_length_a 5.3899(4)
_cell_length_b 8.3705(5)
_cell_length_c 13.7369(8)
_cell_measurement_reflns_used 7910
_cell_measurement_temperature 296(2)
_cell_measurement_theta_max 25.9
_cell_measurement_theta_min 2.9
_cell_volume 614.96(7)
_computing_cell_refinement '<i>SAINT</i> (Bruker, 2009)'
_computing_data_collection '<i>SMART</i> (Bruker, 2009)'
_computing_data_reduction '<i>SAINT</i> (Bruker, 2009)'
_computing_molecular_graphics '<i>SHELXTL</i> (Sheldrick, 2008)'
_computing_publication_material 'SHELXTL (Sheldrick, 2008) and PLATON (Spek, 2009)'
_computing_structure_refinement '<i>SHELXL97</i> (Sheldrick, 2008)'
_computing_structure_solution '<i>SHELXS97</i> (Sheldrick, 2008)'
_diffrn_ambient_temperature 296(2)
_diffrn_detector_area_resol_mean 83.66
_diffrn_measured_fraction_theta_full 0.997
_diffrn_measured_fraction_theta_max 0.997
_diffrn_measurement_device_type 'Bruker SMART APEX CCD'
_diffrn_measurement_method '\w scans'
_diffrn_radiation_monochromator graphite
_diffrn_radiation_source 'fine-focus sealed tube'
_diffrn_radiation_type MoK\a
_diffrn_radiation_wavelength 0.71073
_diffrn_reflns_av_R_equivalents 0.1288
_diffrn_reflns_av_sigmaI/netI 0.0579
_diffrn_reflns_limit_h_max 6
_diffrn_reflns_limit_h_min -6
_diffrn_reflns_limit_k_max 10
_diffrn_reflns_limit_k_min -10
_diffrn_reflns_limit_l_max 16
_diffrn_reflns_limit_l_min -16
_diffrn_reflns_number 11958
_diffrn_reflns_theta_full 25.99
_diffrn_reflns_theta_max 25.99
_diffrn_reflns_theta_min 2.99
_diffrn_standards_decay_% 0
_diffrn_standards_interval_count 0
_diffrn_standards_interval_time 0
_diffrn_standards_number 0
_exptl_absorpt_coefficient_mu 3.709
_exptl_absorpt_correction_T_max 0.6062
_exptl_absorpt_correction_T_min 0.2803
_exptl_absorpt_correction_type multi-scan
_exptl_absorpt_process_details '(<i>SADABS</i>; Bruker, 2009)'
_exptl_crystal_colour colourless
_exptl_crystal_density_diffrn 1.737
_exptl_crystal_density_method 'not measured'
_exptl_crystal_description block
_exptl_crystal_F_000 320
_exptl_crystal_size_max 0.46
_exptl_crystal_size_mid 0.45
_exptl_crystal_size_min 0.15
_refine_diff_density_max 0.437
_refine_diff_density_min -0.674
_refine_ls_extinction_coef 0.067(5)
_refine_ls_extinction_expression Fc^*^=kFc[1+0.001xFc^2^\l^3^/sin(2\q)]^-1/4^
_refine_ls_extinction_method '<i>SHELXL97</i> (Sheldrick, 2008)'
_refine_ls_goodness_of_fit_ref 1.109
_refine_ls_hydrogen_treatment mixed
_refine_ls_matrix_type full
_refine_ls_number_parameters 154
_refine_ls_number_reflns 2405
_refine_ls_number_restraints 2
_refine_ls_restrained_S_all 1.108
_refine_ls_R_factor_all 0.0534
_refine_ls_R_factor_gt 0.0427
_refine_ls_shift/su_max 0.001
_refine_ls_shift/su_mean 0.000
_refine_ls_structure_factor_coef Fsqd
_refine_ls_weighting_details 'calc w=1/[\s^2^(Fo^2^)+(0.0381P)^2^+0.5365P] where P=(Fo^2^+2Fc^2^)/3'
_refine_ls_weighting_scheme calc
_refine_ls_wR_factor_gt 0.0996
_refine_ls_wR_factor_ref 0.1106
_reflns_number_gt 2053
_reflns_number_total 2405
_reflns_threshold_expression I>2\s(I)
_cod_data_source_file rk2427sup1.cif
_cod_data_source_block I
_cod_database_code 2239586
_cod_database_fobs_code 2239586

loop_
_symmetry_equiv_pos_as_xyz
'x, y, z'
'-x, -y, -z'

loop_
_atom_site_type_symbol
_atom_site_label
_atom_site_fract_x
_atom_site_fract_y
_atom_site_fract_z
_atom_site_U_iso_or_equiv
_atom_site_adp_type
_atom_site_calc_flag
_atom_site_refinement_flags
_atom_site_occupancy
_atom_site_symmetry_multiplicity
Br Br1 0.28574(8) 0.63531(5) 1.11594(3) 0.0559(2) Uani d . 1 1
Cl Cl1 0.8887(2) 1.50961(14) 0.64873(11) 0.0707(4) Uani d . 1 1
S S1 0.40834(18) 0.83621(11) 0.60404(6) 0.0447(3) Uani d . 1 1
O O1 1.0855(5) 1.1309(3) 0.74807(18) 0.0481(7) Uani d . 1 1
N N1 0.7900(5) 1.0463(3) 0.6239(2) 0.0348(6) Uani d D 1 1
N N2 0.7069(6) 0.9295(4) 0.7667(2) 0.0387(7) Uani d D 1 1
C C1 1.1700(7) 1.4130(4) 0.6359(3) 0.0457(9) Uani d . 1 1
H H1A 1.2690 1.4749 0.5939 0.055 Uiso calc R 1 1
H H1B 1.2667 1.4073 0.6996 0.055 Uiso calc R 1 1
C C2 1.1149(7) 1.2461(4) 0.5923(3) 0.0429(9) Uani d . 1 1
H H2A 1.2689 1.2024 0.5759 0.051 Uiso calc R 1 1
H H2B 1.0022 1.2509 0.5324 0.051 Uiso calc R 1 1
C C3 0.9979(7) 1.1373(4) 0.6630(3) 0.0371(8) Uani d . 1 1
C C4 0.6423(6) 0.9385(4) 0.6716(2) 0.0313(7) Uani d . 1 1
C C5 0.5977(6) 0.8495(4) 0.8422(2) 0.0332(7) Uani d . 1 1
C C6 0.3732(7) 0.7605(5) 0.8312(3) 0.0450(9) Uani d . 1 1
H H6 0.2838 0.7447 0.7695 0.054 Uiso calc R 1 1
C C7 0.2820(7) 0.6947(5) 0.9131(3) 0.0452(9) Uani d . 1 1
H H7 0.1311 0.6347 0.9066 0.054 Uiso calc R 1 1
C C8 0.4156(7) 0.7187(4) 1.0035(3) 0.0382(8) Uani d . 1 1
C C9 0.6388(7) 0.8042(5) 1.0150(3) 0.0485(9) Uani d . 1 1
H H9 0.7287 0.8193 1.0766 0.058 Uiso calc R 1 1
C C10 0.7283(7) 0.8680(5) 0.9334(3) 0.0481(10) Uani d . 1 1
H H10 0.8818 0.9251 0.9405 0.058 Uiso calc R 1 1
H H1 0.742(7) 1.058(5) 0.5620(10) 0.041(10) Uiso d D 1 1
H H2 0.835(5) 0.990(4) 0.791(3) 0.057(13) Uiso d D 1 1

loop_
_atom_site_aniso_label
_atom_site_aniso_U_11
_atom_site_aniso_U_22
_atom_site_aniso_U_33
_atom_site_aniso_U_12
_atom_site_aniso_U_13
_atom_site_aniso_U_23
Br1 0.0605(3) 0.0655(3) 0.0444(3) -0.0072(2) 0.0209(2) 0.0123(2)
Cl1 0.0667(7) 0.0585(7) 0.0908(9) 0.0081(6) 0.0226(6) 0.0126(6)
S1 0.0513(6) 0.0445(5) 0.0338(5) -0.0216(4) -0.0061(4) 0.0080(4)
O1 0.0475(15) 0.0584(16) 0.0349(14) -0.0235(13) -0.0007(11) 0.0039(12)
N1 0.0375(15) 0.0362(14) 0.0288(14) -0.0128(12) 0.0007(12) 0.0049(12)
N2 0.0387(16) 0.0433(16) 0.0315(15) -0.0178(13) 0.0003(12) 0.0068(12)
C1 0.043(2) 0.0406(19) 0.052(2) -0.0126(16) 0.0040(17) 0.0059(17)
C2 0.041(2) 0.046(2) 0.041(2) -0.0149(16) 0.0104(16) 0.0050(16)
C3 0.0387(19) 0.0356(17) 0.0367(19) -0.0070(14) 0.0072(15) 0.0016(14)
C4 0.0354(17) 0.0270(15) 0.0308(16) -0.0041(13) 0.0025(13) 0.0032(12)
C5 0.0355(17) 0.0333(16) 0.0303(16) -0.0046(14) 0.0031(13) 0.0057(13)
C6 0.045(2) 0.051(2) 0.0366(19) -0.0174(17) 0.0007(15) 0.0018(16)
C7 0.042(2) 0.050(2) 0.042(2) -0.0175(17) 0.0049(16) 0.0050(17)
C8 0.0416(19) 0.0400(18) 0.0353(18) 0.0004(15) 0.0137(15) 0.0062(14)
C9 0.046(2) 0.065(2) 0.0323(18) -0.0089(19) -0.0012(16) 0.0070(17)
C10 0.039(2) 0.066(2) 0.036(2) -0.0209(18) -0.0008(15) 0.0054(18)

loop_
_atom_type_symbol
_atom_type_description
_atom_type_scat_dispersion_real
_atom_type_scat_dispersion_imag
_atom_type_scat_source
C C 0.0033 0.0016 'International Tables Vol C Tables 4.2.6.8 and 6.1.1.4'
H H 0.0000 0.0000 'International Tables Vol C Tables 4.2.6.8 and 6.1.1.4'
N N 0.0061 0.0033 'International Tables Vol C Tables 4.2.6.8 and 6.1.1.4'
O O 0.0106 0.0060 'International Tables Vol C Tables 4.2.6.8 and 6.1.1.4'
S S 0.1246 0.1234 'International Tables Vol C Tables 4.2.6.8 and 6.1.1.4'
Cl Cl 0.1484 0.1585 'International Tables Vol C Tables 4.2.6.8 and 6.1.1.4'
Br Br -0.2901 2.4595 'International Tables Vol C Tables 4.2.6.8 and 6.1.1.4'

loop_
_geom_angle_atom_site_label_1
_geom_angle_atom_site_label_2
_geom_angle_atom_site_label_3
_geom_angle
C3 N1 C4 128.1(3)
C3 N1 H1 117(2)
C4 N1 H1 115(2)
C4 N2 C5 133.1(3)
C4 N2 H2 116(3)
C5 N2 H2 111(3)
C2 C1 Cl1 110.8(3)
C2 C1 H1A 109.5
Cl1 C1 H1A 109.5
C2 C1 H1B 109.5
Cl1 C1 H1B 109.5
H1A C1 H1B 108.1
C1 C2 C3 111.3(3)
C1 C2 H2A 109.4
C3 C2 H2A 109.4
C1 C2 H2B 109.4
C3 C2 H2B 109.4
H2A C2 H2B 108.0
O1 C3 N1 123.0(3)
O1 C3 C2 121.5(3)
N1 C3 C2 115.5(3)
N2 C4 N1 114.9(3)
N2 C4 S1 127.4(2)
N1 C4 S1 117.7(2)
C10 C5 C6 119.1(3)
C10 C5 N2 115.2(3)
C6 C5 N2 125.7(3)
C5 C6 C7 119.4(3)
C5 C6 H6 120.3
C7 C6 H6 120.3
C8 C7 C6 119.7(3)
C8 C7 H7 120.1
C6 C7 H7 120.1
C9 C8 C7 121.3(3)
C9 C8 Br1 118.9(3)
C7 C8 Br1 119.7(3)
C8 C9 C10 118.6(4)
C8 C9 H9 120.7
C10 C9 H9 120.7
C5 C10 C9 121.8(3)
C5 C10 H10 119.1
C9 C10 H10 119.1

loop_
_geom_bond_atom_site_label_1
_geom_bond_atom_site_label_2
_geom_bond_distance
Br1 C8 1.898(3)
Cl1 C1 1.776(4)
S1 C4 1.669(3)
O1 C3 1.213(4)
N1 C3 1.375(4)
N1 C4 1.397(4)
N1 H1 0.869(10)
N2 C4 1.319(4)
N2 C5 1.414(4)
N2 H2 0.864(10)
C1 C2 1.511(5)
C1 H1A 0.9700
C1 H1B 0.9700
C2 C3 1.514(4)
C2 H2A 0.9700
C2 H2B 0.9700
C5 C10 1.369(5)
C5 C6 1.382(5)
C6 C7 1.391(5)
C6 H6 0.9300
C7 C8 1.370(5)
C7 H7 0.9300
C8 C9 1.362(5)
C9 C10 1.376(5)
C9 H9 0.9300
C10 H10 0.9300

loop_
_geom_hbond_atom_site_label_D
_geom_hbond_atom_site_label_H
_geom_hbond_atom_site_label_A
_geom_hbond_site_symmetry_A
_geom_hbond_distance_DH
_geom_hbond_distance_HA
_geom_hbond_distance_DA
_geom_hbond_angle_DHA
_geom_hbond_publ_flag
N2 H2 O1 1_555 0.87(3) 1.90(3) 2.623(4) 140(4) yes
C6 H6 S1 1_555 0.93 2.56 3.222(4) 128 yes
N1 H1 S1 2_676 0.870(16) 2.53(2) 3.376(3) 166(4) yes
C2 H2B S1 2_676 0.97 2.79 3.707(4) 157 yes
C9 H9 O1 2_777 0.93 2.52 3.444(5) 172 yes

loop_
_geom_torsion_atom_site_label_1
_geom_torsion_atom_site_label_2
_geom_torsion_atom_site_label_3
_geom_torsion_atom_site_label_4
_geom_torsion
Cl1 C1 C2 C3 -68.4(4)
C4 N1 C3 O1 2.0(6)
C4 N1 C3 C2 -178.8(3)
C1 C2 C3 O1 -47.9(5)
C1 C2 C3 N1 132.9(3)
C5 N2 C4 N1 173.3(4)
C5 N2 C4 S1 -6.9(6)
C3 N1 C4 N2 3.1(5)
C3 N1 C4 S1 -176.7(3)
C4 N2 C5 C10 178.7(4)
C4 N2 C5 C6 -3.0(7)
C10 C5 C6 C7 1.4(6)
N2 C5 C6 C7 -176.8(4)
C5 C6 C7 C8 -0.1(6)
C6 C7 C8 C9 -0.9(6)
C6 C7 C8 Br1 177.8(3)
C7 C8 C9 C10 0.4(6)
Br1 C8 C9 C10 -178.3(3)
C6 C5 C10 C9 -1.9(7)
N2 C5 C10 C9 176.5(4)
C8 C9 C10 C5 1.0(7)
